data_4306473
loop_
_publ_author_name
'Ya-Qian Lan'
'Shun-Li Li'
'Jun-Sheng Qin'
'Dong-Ying Du'
'Xin-Long Wang'
'Zhong-Min Su'
'Qiang Fu'

_publ_section_title
;
Self-Assembly of 2D\\rightarrow2D Interpenetrating Coordination Polymers Showing
Polyrotaxane- and Polycatenane-like Motifs: Influence of Various Ligands on
Topological Structural Diversity
;
_journal_name_full 'Inorganic Chemistry'
_journal_page_first 10600
_journal_page_last 10610
_journal_paper_doi 10.1021/ic801275w
_journal_volume 47
_journal_year 2008
_chemical_formula_sum 'C28 H30 Cd N4 O7'
_chemical_formula_weight 646.96
_chemical_name_systematic
;
 ?
;
_space_group_IT_number 14
_symmetry_cell_setting monoclinic
_symmetry_space_group_name_Hall '-P 2yn'
_symmetry_space_group_name_H-M 'P 1 21/n 1'
_atom_sites_solution_hydrogens geom
_atom_sites_solution_primary direct
_atom_sites_solution_secondary difmap
_audit_creation_method SHELXL-97
_cell_angle_alpha 90.00
_cell_angle_beta 91.0140(10)
_cell_angle_gamma 90.00
_cell_formula_units_Z 4
_cell_length_a 7.1680(3)
_cell_length_b 24.8870(6)
_cell_length_c 15.4390(7)
_cell_measurement_temperature 293(2)
_cell_measurement_theta_max 28.28
_cell_measurement_theta_min 1.64
_cell_volume 2753.73(18)
_computing_cell_refinement 'SMART (Bruker, 1997)'
_computing_data_collection 'SMART (Bruker, 1997)'
_computing_data_reduction SAINT
_computing_molecular_graphics 'SHELXTL-PLUS (Sheldrick, 1990)'
_computing_publication_material SHELXL-97
_computing_structure_refinement 'SHELXL-97 (Sheldrick, 1997)'
_computing_structure_solution 'SHELXS-97(Sheldrick, 1997)'
_diffrn_ambient_temperature 293(2)
_diffrn_measured_fraction_theta_full 1.000
_diffrn_measured_fraction_theta_max 0.965
_diffrn_measurement_device_type 'Bruker APEX CCD area-detector'
_diffrn_measurement_method '\w scans'
_diffrn_radiation_monochromator graphite
_diffrn_radiation_source 'fine-focus sealed tube'
_diffrn_radiation_type MoK\a
_diffrn_radiation_wavelength 0.71069
_diffrn_reflns_av_R_equivalents 0.0253
_diffrn_reflns_av_sigmaI/netI 0.0299
_diffrn_reflns_limit_h_max 9
_diffrn_reflns_limit_h_min -9
_diffrn_reflns_limit_k_max 33
_diffrn_reflns_limit_k_min -26
_diffrn_reflns_limit_l_max 19
_diffrn_reflns_limit_l_min -17
_diffrn_reflns_number 16942
_diffrn_reflns_theta_full 25.00
_diffrn_reflns_theta_max 28.28
_diffrn_reflns_theta_min 1.64
_diffrn_standards_number 0
_exptl_absorpt_coefficient_mu 0.846
_exptl_absorpt_correction_T_max 0.830
_exptl_absorpt_correction_T_min 0.789
_exptl_absorpt_correction_type multi-scan
_exptl_absorpt_process_details 'SADABS(Sheldrick, 1996)'
_exptl_crystal_colour colorless
_exptl_crystal_density_diffrn 1.561
_exptl_crystal_density_method 'not measured'
_exptl_crystal_description block
_exptl_crystal_F_000 1320
_exptl_crystal_size_max 0.28
_exptl_crystal_size_mid 0.26
_exptl_crystal_size_min 0.22
_refine_diff_density_max 0.904
_refine_diff_density_min -0.468
_refine_diff_density_rms 0.070
_refine_ls_extinction_method none
_refine_ls_goodness_of_fit_ref 1.035
_refine_ls_hydrogen_treatment constr
_refine_ls_matrix_type full
_refine_ls_number_parameters 361
_refine_ls_number_reflns 6614
_refine_ls_number_restraints 0
_refine_ls_restrained_S_all 1.035
_refine_ls_R_factor_all 0.0499
_refine_ls_R_factor_gt 0.0390
_refine_ls_shift/su_max 0.001
_refine_ls_shift/su_mean 0.000
_refine_ls_structure_factor_coef Fsqd
_refine_ls_weighting_details 'calc w=1/[\s^2^(Fo^2^)+(0.0344P)^2^+3.4917P] where P=(Fo^2^+2Fc^2^)/3'
_refine_ls_weighting_scheme calc
_refine_ls_wR_factor_gt 0.0878
_refine_ls_wR_factor_ref 0.0929
_reflns_number_gt 5470
_reflns_number_total 6614
_reflns_threshold_expression >2sigma(I)
_cod_data_source_file ic801275w_si_001_5.cif
_cod_data_source_block 5
_cod_depositor_comments
;
The following automatic conversions were performed:
'_symmetry_cell_setting' value 'Monoclinic' changed to 'monoclinic'
according to '/home/saulius/struct/CIF-dictionaries/cif_core.dic'
dictionary named 'cif_core.dic' version 2.4.1 from 2010-06-29.

Automatic conversion script
Id: cif_fix_enum 1527 2010-12-29 10:47:43Z saulius 
;
_cod_database_code 4306473

loop_
_symmetry_equiv_pos_as_xyz
'x, y, z'
'-x+1/2, y+1/2, -z+1/2'
'-x, -y, -z'
'x-1/2, -y-1/2, z-1/2'

loop_
_atom_site_label
_atom_site_type_symbol
_atom_site_fract_x
_atom_site_fract_y
_atom_site_fract_z
_atom_site_U_iso_or_equiv
_atom_site_adp_type
_atom_site_occupancy
_atom_site_symmetry_multiplicity
_atom_site_calc_flag
_atom_site_refinement_flags
_atom_site_disorder_assembly
_atom_site_disorder_group
Cd1 Cd 0.59990(3) 0.189234(8) 0.280644(13) 0.03352(7) Uani 1 1 d . . .
O7 O -1.3464(3) 0.12785(10) -0.60745(16) 0.0544(6) Uani 1 1 d . . .
N3 N 1.6591(3) 0.24347(10) -0.06085(17) 0.0394(6) Uani 1 1 d . . .
O1 O 0.5697(3) 0.14790(10) 0.13984(15) 0.0526(6) Uani 1 1 d . . .
O2 O 0.3222(3) 0.16012(12) 0.21794(15) 0.0600(7) Uani 1 1 d . . .
O6 O -1.1098(3) 0.14554(11) -0.68985(16) 0.0567(6) Uani 1 1 d . . .
N4 N 1.9147(3) 0.25817(11) -0.13303(16) 0.0396(6) Uani 1 1 d . . .
N2 N 0.7792(3) 0.26088(11) 0.24221(17) 0.0413(6) Uani 1 1 d . . .
O4 O -0.4531(4) 0.02804(11) -0.22329(19) 0.0715(8) Uani 1 1 d . . .
O5 O -0.6677(4) 0.03191(12) -0.38328(18) 0.0679(7) Uani 1 1 d . . .
N1 N 1.0353(4) 0.30017(11) 0.19947(19) 0.0455(6) Uani 1 1 d . . .
O3 O -0.0202(4) 0.04570(14) -0.1189(2) 0.0829(9) Uani 1 1 d . . .
C11 C 0.3985(4) 0.14315(12) 0.15083(19) 0.0379(6) Uani 1 1 d . . .
C22 C -0.8021(5) 0.05240(14) -0.4392(2) 0.0493(8) Uani 1 1 d . . .
C7 C 1.2291(5) 0.30591(15) 0.1690(2) 0.0516(8) Uani 1 1 d . . .
H7A H 1.3140 0.2883 0.2096 0.062 Uiso 1 1 calc R . .
H7B H 1.2618 0.3437 0.1670 0.062 Uiso 1 1 calc R . .
C28 C -1.1777(4) 0.12396(12) -0.62457(19) 0.0370(6) Uani 1 1 d . . .
C25 C -1.0479(4) 0.09579(12) -0.5620(2) 0.0385(6) Uani 1 1 d . . .
C12 C 0.2794(5) 0.11666(13) 0.0826(2) 0.0423(7) Uani 1 1 d . . .
C9 C 0.7580(5) 0.31515(14) 0.2471(3) 0.0543(9) Uani 1 1 d . . .
H9 H 0.6514 0.3326 0.2659 0.065 Uiso 1 1 calc R . .
C6 C 1.2507(5) 0.28160(16) 0.0805(2) 0.0507(8) Uani 1 1 d . . .
H6A H 1.1828 0.3033 0.0383 0.061 Uiso 1 1 calc R . .
H6B H 1.1965 0.2459 0.0800 0.061 Uiso 1 1 calc R . .
C3 C 1.7401(4) 0.27310(13) -0.12162(19) 0.0400(7) Uani 1 1 d . . .
H3 H 1.6811 0.3007 -0.1520 0.048 Uiso 1 1 calc R . .
C23 C -0.9915(5) 0.05411(14) -0.4227(2) 0.0494(8) Uani 1 1 d . . .
H23 H -1.0366 0.0407 -0.3709 0.059 Uiso 1 1 calc R . .
C1 C 1.9444(4) 0.21671(14) -0.0761(2) 0.0454(7) Uani 1 1 d . . .
H1 H 2.0558 0.1979 -0.0696 0.054 Uiso 1 1 calc R . .
C2 C 1.7883(5) 0.20712(14) -0.0309(2) 0.0478(8) Uani 1 1 d . . .
H2 H 1.7719 0.1812 0.0117 0.057 Uiso 1 1 calc R . .
C27 C -0.7350(5) 0.07114(15) -0.5169(2) 0.0528(8) Uani 1 1 d . . .
H27 H -0.6080 0.0697 -0.5280 0.063 Uiso 1 1 calc R . .
C18 C -0.2082(6) 0.0453(2) -0.1185(3) 0.0808(13) Uani 1 1 d . . .
H18A H -0.2565 0.0817 -0.1187 0.097 Uiso 1 1 calc R . .
H18B H -0.2525 0.0270 -0.0673 0.097 Uiso 1 1 calc R . .
C5 C 1.4551(4) 0.27787(14) 0.0544(2) 0.0444(7) Uani 1 1 d . . .
H5A H 1.5075 0.3137 0.0494 0.053 Uiso 1 1 calc R . .
H5B H 1.5262 0.2585 0.0983 0.053 Uiso 1 1 calc R . .
C13 C 0.0906(5) 0.10876(13) 0.0942(2) 0.0467(8) Uani 1 1 d . . .
H13 H 0.0356 0.1193 0.1455 0.056 Uiso 1 1 calc R . .
C20 C -0.5573(6) -0.01465(15) -0.2607(3) 0.0620(10) Uani 1 1 d . . .
H20A H -0.5953 -0.0396 -0.2161 0.074 Uiso 1 1 calc R . .
H20B H -0.4818 -0.0340 -0.3020 0.074 Uiso 1 1 calc R . .
C4 C 1.4673(4) 0.24896(15) -0.0314(2) 0.0464(8) Uani 1 1 d . . .
H4A H 1.4126 0.2135 -0.0259 0.056 Uiso 1 1 calc R . .
H4B H 1.3951 0.2686 -0.0747 0.056 Uiso 1 1 calc R . .
C26 C -0.8578(5) 0.09204(13) -0.5780(2) 0.0470(8) Uani 1 1 d . . .
H26 H -0.8127 0.1039 -0.6308 0.056 Uiso 1 1 calc R . .
C16 C 0.2562(7) 0.07628(18) -0.0587(3) 0.0696(12) Uani 1 1 d . . .
H16 H 0.3127 0.0648 -0.1092 0.083 Uiso 1 1 calc R . .
C24 C -1.1137(5) 0.07599(13) -0.4841(2) 0.0448(7) Uani 1 1 d . . .
H24 H -1.2407 0.0774 -0.4730 0.054 Uiso 1 1 calc R . .
C17 C 0.3599(6) 0.09992(16) 0.0060(2) 0.0583(9) Uani 1 1 d . . .
H17 H 0.4872 0.1049 -0.0014 0.070 Uiso 1 1 calc R . .
C14 C -0.0177(5) 0.08478(15) 0.0282(3) 0.0569(9) Uani 1 1 d . . .
H14 H -0.1447 0.0790 0.0352 0.068 Uiso 1 1 calc R . .
C10 C 0.9485(4) 0.25346(13) 0.2130(2) 0.0454(8) Uani 1 1 d . . .
H10 H 1.0012 0.2199 0.2030 0.054 Uiso 1 1 calc R . .
C15 C 0.0697(7) 0.06970(16) -0.0484(2) 0.0623(11) Uani 1 1 d . . .
C21 C -0.7265(6) 0.00883(16) -0.3058(2) 0.0603(10) Uani 1 1 d . . .
H21A H -0.8178 -0.0191 -0.3177 0.072 Uiso 1 1 calc R . .
H21B H -0.7833 0.0359 -0.2695 0.072 Uiso 1 1 calc R . .
C8 C 0.9151(5) 0.34012(15) 0.2204(3) 0.0573(9) Uani 1 1 d . . .
H8 H 0.9361 0.3769 0.2171 0.069 Uiso 1 1 calc R . .
C19 C -0.2729(6) 0.0150(2) -0.2020(3) 0.0832(14) Uani 1 1 d . . .
H19A H -0.1921 0.0244 -0.2494 0.100 Uiso 1 1 calc R . .
H19B H -0.2634 -0.0235 -0.1925 0.100 Uiso 1 1 calc R . .

loop_
_atom_site_aniso_label
_atom_site_aniso_U_11
_atom_site_aniso_U_22
_atom_site_aniso_U_33
_atom_site_aniso_U_23
_atom_site_aniso_U_13
_atom_site_aniso_U_12
Cd1 0.02838(11) 0.04123(12) 0.03091(12) -0.00078(9) -0.00058(8) -0.00034(9)
O7 0.0432(13) 0.0672(16) 0.0528(14) 0.0143(12) -0.0006(11) 0.0082(12)
N3 0.0329(12) 0.0474(15) 0.0381(13) 0.0080(11) 0.0057(10) 0.0025(11)
O1 0.0420(12) 0.0689(16) 0.0468(13) -0.0056(11) -0.0011(10) -0.0088(11)
O2 0.0440(13) 0.092(2) 0.0437(14) -0.0280(13) -0.0012(11) -0.0074(13)
O6 0.0473(13) 0.0709(17) 0.0517(15) 0.0190(12) -0.0048(11) 0.0024(12)
N4 0.0341(13) 0.0462(14) 0.0387(14) 0.0034(11) 0.0051(10) 0.0015(11)
N2 0.0364(13) 0.0449(14) 0.0427(15) -0.0002(11) 0.0063(11) -0.0015(11)
O4 0.0758(19) 0.0629(17) 0.0741(19) -0.0211(14) -0.0444(16) 0.0113(14)
O5 0.0651(17) 0.084(2) 0.0534(16) 0.0090(14) -0.0229(13) 0.0032(15)
N1 0.0415(14) 0.0459(15) 0.0494(16) 0.0009(12) 0.0119(12) -0.0034(12)
O3 0.072(2) 0.104(2) 0.072(2) -0.0245(18) -0.0198(16) -0.0092(18)
C11 0.0417(16) 0.0384(15) 0.0333(15) 0.0023(12) -0.0059(12) -0.0019(13)
C22 0.0487(19) 0.0493(19) 0.0492(19) -0.0006(15) -0.0213(16) -0.0009(15)
C7 0.0414(18) 0.061(2) 0.053(2) 0.0032(16) 0.0112(15) -0.0091(16)
C28 0.0398(16) 0.0325(14) 0.0383(16) -0.0022(12) -0.0081(13) 0.0004(12)
C25 0.0415(16) 0.0358(15) 0.0378(16) -0.0014(12) -0.0078(13) -0.0011(13)
C12 0.0482(18) 0.0432(17) 0.0352(16) -0.0014(13) -0.0062(13) -0.0027(14)
C9 0.0440(18) 0.0476(19) 0.072(2) -0.0041(17) 0.0125(17) 0.0069(15)
C6 0.0395(17) 0.068(2) 0.0451(19) 0.0075(16) 0.0087(14) 0.0016(16)
C3 0.0400(16) 0.0456(17) 0.0347(16) 0.0067(13) 0.0051(13) 0.0033(13)
C23 0.058(2) 0.055(2) 0.0343(17) 0.0062(14) -0.0068(15) -0.0032(16)
C1 0.0368(16) 0.0538(19) 0.0455(18) 0.0091(15) -0.0001(14) 0.0063(14)
C2 0.0447(18) 0.0518(19) 0.0469(19) 0.0170(15) 0.0020(15) 0.0052(15)
C27 0.0375(17) 0.064(2) 0.057(2) 0.0040(17) -0.0088(15) -0.0006(16)
C18 0.069(3) 0.076(3) 0.097(4) 0.006(3) -0.003(3) 0.008(2)
C5 0.0370(16) 0.0536(19) 0.0429(18) 0.0129(14) 0.0073(13) 0.0037(14)
C13 0.0474(18) 0.0488(19) 0.0436(18) -0.0018(14) -0.0095(15) 0.0014(15)
C20 0.074(3) 0.050(2) 0.061(2) -0.0002(17) -0.032(2) 0.0007(18)
C4 0.0295(15) 0.061(2) 0.0488(19) 0.0101(16) 0.0072(13) 0.0015(14)
C26 0.0448(18) 0.0496(19) 0.0463(19) 0.0033(15) -0.0042(15) -0.0032(15)
C16 0.080(3) 0.082(3) 0.047(2) -0.014(2) 0.002(2) -0.019(2)
C24 0.0421(17) 0.0481(18) 0.0439(18) 0.0012(14) -0.0040(14) -0.0008(14)
C17 0.066(2) 0.069(2) 0.0401(19) -0.0090(17) 0.0037(17) -0.0126(19)
C14 0.0478(19) 0.053(2) 0.069(3) 0.0036(18) -0.0197(18) -0.0052(16)
C10 0.0427(17) 0.0414(17) 0.053(2) 0.0014(14) 0.0174(15) -0.0009(13)
C15 0.092(3) 0.055(2) 0.0387(19) -0.0071(16) -0.0255(19) -0.001(2)
C21 0.066(2) 0.062(2) 0.052(2) -0.0069(18) -0.0155(18) -0.0046(19)
C8 0.051(2) 0.0405(18) 0.081(3) -0.0009(18) 0.0160(19) 0.0021(15)
C19 0.065(3) 0.112(4) 0.071(3) -0.027(3) -0.023(2) -0.005(3)

loop_
_atom_type_symbol
_atom_type_description
_atom_type_scat_dispersion_real
_atom_type_scat_dispersion_imag
_atom_type_scat_source
C C 0.0033 0.0016 'International Tables Vol C Tables 4.2.6.8 and 6.1.1.4'
H H 0.0000 0.0000 'International Tables Vol C Tables 4.2.6.8 and 6.1.1.4'
N N 0.0061 0.0033 'International Tables Vol C Tables 4.2.6.8 and 6.1.1.4'
O O 0.0106 0.0060 'International Tables Vol C Tables 4.2.6.8 and 6.1.1.4'
Cd Cd -0.8075 1.2024 'International Tables Vol C Tables 4.2.6.8 and 6.1.1.4'

loop_
_geom_angle_atom_site_label_1
_geom_angle_atom_site_label_2
_geom_angle_atom_site_label_3
_geom_angle
_geom_angle_site_symmetry_1
_geom_angle_site_symmetry_3
_geom_angle_publ_flag
N2 Cd1 N4 92.25(9) . 4_466 ?
N2 Cd1 O2 128.31(10) . . ?
N4 Cd1 O2 85.40(9) 4_466 . ?
N2 Cd1 O7 128.16(9) . 1_756 ?
N4 Cd1 O7 91.88(9) 4_466 1_756 ?
O2 Cd1 O7 103.54(10) . 1_756 ?
N2 Cd1 O6 84.99(9) . 1_756 ?
N4 Cd1 O6 131.14(9) 4_466 1_756 ?
O2 Cd1 O6 132.71(10) . 1_756 ?
O7 Cd1 O6 55.11(8) 1_756 1_756 ?
N2 Cd1 O1 98.10(9) . . ?
N4 Cd1 O1 136.05(9) 4_466 . ?
O2 Cd1 O1 55.00(8) . . ?
O7 Cd1 O1 113.53(9) 1_756 . ?
O6 Cd1 O1 92.40(9) 1_756 . ?
N2 Cd1 C28 106.39(9) . 1_756 ?
N4 Cd1 C28 111.72(9) 4_466 1_756 ?
O2 Cd1 C28 122.38(10) . 1_756 ?
O7 Cd1 C28 27.57(8) 1_756 1_756 ?
O6 Cd1 C28 27.64(8) 1_756 1_756 ?
O1 Cd1 C28 106.00(9) . 1_756 ?
N2 Cd1 C11 115.74(9) . . ?
N4 Cd1 C11 111.34(9) 4_466 . ?
O2 Cd1 C11 27.54(9) . . ?
O7 Cd1 C11 110.48(9) 1_756 . ?
O6 Cd1 C11 113.63(9) 1_756 . ?
O1 Cd1 C11 27.47(8) . . ?
C28 Cd1 C11 116.77(9) 1_756 . ?
C28 O7 Cd1 92.38(19) . 1_354 ?
C3 N3 C2 107.6(3) . . ?
C3 N3 C4 126.2(3) . . ?
C2 N3 C4 126.2(3) . . ?
C11 O1 Cd1 89.47(18) . . ?
C11 O2 Cd1 93.83(19) . . ?
C28 O6 Cd1 89.96(19) . 1_354 ?
C3 N4 C1 105.3(2) . . ?
C3 N4 Cd1 118.3(2) . 4_765 ?
C1 N4 Cd1 135.6(2) . 4_765 ?
C10 N2 C9 105.2(3) . . ?
C10 N2 Cd1 120.4(2) . . ?
C9 N2 Cd1 134.2(2) . . ?
C19 O4 C20 114.1(3) . . ?
C22 O5 C21 118.0(3) . . ?
C10 N1 C8 107.5(3) . . ?
C10 N1 C7 125.1(3) . . ?
C8 N1 C7 127.4(3) . . ?
C18 O3 C15 116.6(4) . . ?
O1 C11 O2 121.7(3) . . ?
O1 C11 C12 119.7(3) . . ?
O2 C11 C12 118.6(3) . . ?
O1 C11 Cd1 63.06(16) . . ?
O2 C11 Cd1 58.63(16) . . ?
C12 C11 Cd1 176.9(2) . . ?
O5 C22 C27 114.7(3) . . ?
O5 C22 C23 124.8(3) . . ?
C27 C22 C23 120.4(3) . . ?
N1 C7 C6 111.2(3) . . ?
N1 C7 H7A 109.4 . . ?
C6 C7 H7A 109.4 . . ?
N1 C7 H7B 109.4 . . ?
C6 C7 H7B 109.4 . . ?
H7A C7 H7B 108.0 . . ?
O7 C28 O6 122.1(3) . . ?
O7 C28 C25 119.4(3) . . ?
O6 C28 C25 118.3(3) . . ?
O7 C28 Cd1 60.05(16) . 1_354 ?
O6 C28 Cd1 62.40(16) . 1_354 ?
C25 C28 Cd1 170.2(2) . 1_354 ?
C24 C25 C26 118.6(3) . . ?
C24 C25 C28 120.4(3) . . ?
C26 C25 C28 120.9(3) . . ?
C13 C12 C17 119.3(3) . . ?
C13 C12 C11 121.2(3) . . ?
C17 C12 C11 119.4(3) . . ?
C8 C9 N2 110.1(3) . . ?
C8 C9 H9 124.9 . . ?
N2 C9 H9 124.9 . . ?
C7 C6 C5 112.3(3) . . ?
C7 C6 H6A 109.2 . . ?
C5 C6 H6A 109.2 . . ?
C7 C6 H6B 109.2 . . ?
C5 C6 H6B 109.2 . . ?
H6A C6 H6B 107.9 . . ?
N4 C3 N3 111.3(3) . . ?
N4 C3 H3 124.3 . . ?
N3 C3 H3 124.3 . . ?
C22 C23 C24 119.6(3) . . ?
C22 C23 H23 120.2 . . ?
C24 C23 H23 120.2 . . ?
C2 C1 N4 110.1(3) . . ?
C2 C1 H1 124.9 . . ?
N4 C1 H1 124.9 . . ?
C1 C2 N3 105.7(3) . . ?
C1 C2 H2 127.1 . . ?
N3 C2 H2 127.1 . . ?
C26 C27 C22 119.5(3) . . ?
C26 C27 H27 120.2 . . ?
C22 C27 H27 120.2 . . ?
O3 C18 C19 106.4(4) . . ?
O3 C18 H18A 110.5 . . ?
C19 C18 H18A 110.5 . . ?
O3 C18 H18B 110.5 . . ?
C19 C18 H18B 110.5 . . ?
H18A C18 H18B 108.6 . . ?
C4 C5 C6 109.3(3) . . ?
C4 C5 H5A 109.8 . . ?
C6 C5 H5A 109.8 . . ?
C4 C5 H5B 109.8 . . ?
C6 C5 H5B 109.8 . . ?
H5A C5 H5B 108.3 . . ?
C12 C13 C14 119.8(3) . . ?
C12 C13 H13 120.1 . . ?
C14 C13 H13 120.1 . . ?
O4 C20 C21 108.2(3) . . ?
O4 C20 H20A 110.1 . . ?
C21 C20 H20A 110.1 . . ?
O4 C20 H20B 110.1 . . ?
C21 C20 H20B 110.1 . . ?
H20A C20 H20B 108.4 . . ?
N3 C4 C5 112.7(3) . . ?
N3 C4 H4A 109.0 . . ?
C5 C4 H4A 109.0 . . ?
N3 C4 H4B 109.0 . . ?
C5 C4 H4B 109.0 . . ?
H4A C4 H4B 107.8 . . ?
C27 C26 C25 121.2(3) . . ?
C27 C26 H26 119.4 . . ?
C25 C26 H26 119.4 . . ?
C15 C16 C17 119.3(4) . . ?
C15 C16 H16 120.3 . . ?
C17 C16 H16 120.3 . . ?
C25 C24 C23 120.7(3) . . ?
C25 C24 H24 119.7 . . ?
C23 C24 H24 119.7 . . ?
C16 C17 C12 121.5(4) . . ?
C16 C17 H17 119.2 . . ?
C12 C17 H17 119.2 . . ?
C15 C14 C13 118.5(4) . . ?
C15 C14 H14 120.7 . . ?
C13 C14 H14 120.7 . . ?
N2 C10 N1 111.5(3) . . ?
N2 C10 H10 124.3 . . ?
N1 C10 H10 124.3 . . ?
C16 C15 O3 113.8(4) . . ?
C16 C15 C14 121.5(3) . . ?
O3 C15 C14 124.7(4) . . ?
O5 C21 C20 107.6(3) . . ?
O5 C21 H21A 110.2 . . ?
C20 C21 H21A 110.2 . . ?
O5 C21 H21B 110.2 . . ?
C20 C21 H21B 110.2 . . ?
H21A C21 H21B 108.5 . . ?
C9 C8 N1 105.7(3) . . ?
C9 C8 H8 127.2 . . ?
N1 C8 H8 127.2 . . ?
O4 C19 C18 110.5(4) . . ?
O4 C19 H19A 109.6 . . ?
C18 C19 H19A 109.6 . . ?
O4 C19 H19B 109.6 . . ?
C18 C19 H19B 109.6 . . ?
H19A C19 H19B 108.1 . . ?

loop_
_geom_bond_atom_site_label_1
_geom_bond_atom_site_label_2
_geom_bond_distance
_geom_bond_site_symmetry_2
_geom_bond_publ_flag
Cd1 N2 2.282(3) . ?
Cd1 N4 2.305(2) 4_466 ?
Cd1 O2 2.314(2) . ?
Cd1 O7 2.333(2) 1_756 ?
Cd1 O6 2.384(2) 1_756 ?
Cd1 O1 2.411(2) . ?
Cd1 C28 2.691(3) 1_756 ?
Cd1 C11 2.705(3) . ?
O7 C28 1.246(4) . ?
O7 Cd1 2.333(2) 1_354 ?
N3 C3 1.334(4) . ?
N3 C2 1.369(4) . ?
N3 C4 1.462(4) . ?
O1 C11 1.248(4) . ?
O2 C11 1.253(4) . ?
O6 C28 1.248(4) . ?
O6 Cd1 2.384(2) 1_354 ?
N4 C3 1.320(4) . ?
N4 C1 1.369(4) . ?
N4 Cd1 2.305(2) 4_765 ?
N2 C10 1.315(4) . ?
N2 C9 1.361(4) . ?
O4 C19 1.367(5) . ?
O4 C20 1.416(4) . ?
O5 C22 1.380(4) . ?
O5 C21 1.398(5) . ?
N1 C10 1.337(4) . ?
N1 C8 1.358(4) . ?
N1 C7 1.482(4) . ?
O3 C18 1.348(5) . ?
O3 C15 1.390(4) . ?
C11 C12 1.497(4) . ?
C22 C27 1.382(5) . ?
C22 C23 1.387(5) . ?
C7 C6 1.504(5) . ?
C7 H7A 0.9700 . ?
C7 H7B 0.9700 . ?
C28 C25 1.503(4) . ?
C28 Cd1 2.691(3) 1_354 ?
C25 C24 1.389(4) . ?
C25 C26 1.392(4) . ?
C12 C13 1.382(5) . ?
C12 C17 1.388(5) . ?
C9 C8 1.356(5) . ?
C9 H9 0.9300 . ?
C6 C5 1.530(4) . ?
C6 H6A 0.9700 . ?
C6 H6B 0.9700 . ?
C3 H3 0.9300 . ?
C23 C24 1.391(4) . ?
C23 H23 0.9300 . ?
C1 C2 1.351(4) . ?
C1 H1 0.9300 . ?
C2 H2 0.9300 . ?
C27 C26 1.379(5) . ?
C27 H27 0.9300 . ?
C18 C19 1.558(6) . ?
C18 H18A 0.9700 . ?
C18 H18B 0.9700 . ?
C5 C4 1.511(5) . ?
C5 H5A 0.9700 . ?
C5 H5B 0.9700 . ?
C13 C14 1.403(5) . ?
C13 H13 0.9300 . ?
C20 C21 1.505(5) . ?
C20 H20A 0.9700 . ?
C20 H20B 0.9700 . ?
C4 H4A 0.9700 . ?
C4 H4B 0.9700 . ?
C26 H26 0.9300 . ?
C16 C15 1.359(6) . ?
C16 C17 1.367(5) . ?
C16 H16 0.9300 . ?
C24 H24 0.9300 . ?
C17 H17 0.9300 . ?
C14 C15 1.399(6) . ?
C14 H14 0.9300 . ?
C10 H10 0.9300 . ?
C21 H21A 0.9700 . ?
C21 H21B 0.9700 . ?
C8 H8 0.9300 . ?
C19 H19A 0.9700 . ?
C19 H19B 0.9700 . ?

loop_
_geom_torsion_atom_site_label_1
_geom_torsion_atom_site_label_2
_geom_torsion_atom_site_label_3
_geom_torsion_atom_site_label_4
_geom_torsion
_geom_torsion_site_symmetry_1
_geom_torsion_site_symmetry_2
_geom_torsion_site_symmetry_3
_geom_torsion_site_symmetry_4
_geom_torsion_publ_flag
N2 Cd1 O1 C11 -132.62(19) . . . . ?
N4 Cd1 O1 C11 -30.8(2) 4_466 . . . ?
O2 Cd1 O1 C11 -0.97(18) . . . . ?
O7 Cd1 O1 C11 89.42(19) 1_756 . . . ?
O6 Cd1 O1 C11 142.10(19) 1_756 . . . ?
C28 Cd1 O1 C11 117.66(19) 1_756 . . . ?
N2 Cd1 O2 C11 71.5(2) . . . . ?
N4 Cd1 O2 C11 160.7(2) 4_466 . . . ?
O7 Cd1 O2 C11 -108.5(2) 1_756 . . . ?
O6 Cd1 O2 C11 -53.8(2) 1_756 . . . ?
O1 Cd1 O2 C11 0.97(18) . . . . ?
C28 Cd1 O2 C11 -86.4(2) 1_756 . . . ?
N4 Cd1 N2 C10 158.6(3) 4_466 . . . ?
O2 Cd1 N2 C10 -115.5(3) . . . . ?
O7 Cd1 N2 C10 64.5(3) 1_756 . . . ?
O6 Cd1 N2 C10 27.5(3) 1_756 . . . ?
O1 Cd1 N2 C10 -64.2(3) . . . . ?
C28 Cd1 N2 C10 45.2(3) 1_756 . . . ?
C11 Cd1 N2 C10 -86.3(3) . . . . ?
N4 Cd1 N2 C9 -16.1(3) 4_466 . . . ?
O2 Cd1 N2 C9 69.8(4) . . . . ?
O7 Cd1 N2 C9 -110.3(3) 1_756 . . . ?
O6 Cd1 N2 C9 -147.2(3) 1_756 . . . ?
O1 Cd1 N2 C9 121.1(3) . . . . ?
C28 Cd1 N2 C9 -129.5(3) 1_756 . . . ?
C11 Cd1 N2 C9 98.9(3) . . . . ?
Cd1 O1 C11 O2 1.7(3) . . . . ?
Cd1 O1 C11 C12 -178.4(3) . . . . ?
Cd1 O2 C11 O1 -1.8(3) . . . . ?
Cd1 O2 C11 C12 178.3(2) . . . . ?
N2 Cd1 C11 O1 54.0(2) . . . . ?
N4 Cd1 C11 O1 157.58(18) 4_466 . . . ?
O2 Cd1 C11 O1 178.3(3) . . . . ?
O7 Cd1 C11 O1 -101.85(19) 1_756 . . . ?
O6 Cd1 C11 O1 -42.1(2) 1_756 . . . ?
C28 Cd1 C11 O1 -72.5(2) 1_756 . . . ?
N2 Cd1 C11 O2 -124.3(2) . . . . ?
N4 Cd1 C11 O2 -20.7(2) 4_466 . . . ?
O7 Cd1 C11 O2 79.9(2) 1_756 . . . ?
O6 Cd1 C11 O2 139.7(2) 1_756 . . . ?
O1 Cd1 C11 O2 -178.3(3) . . . . ?
C28 Cd1 C11 O2 109.2(2) 1_756 . . . ?
C21 O5 C22 C27 -175.7(3) . . . . ?
C21 O5 C22 C23 3.1(5) . . . . ?
C10 N1 C7 C6 61.8(5) . . . . ?
C8 N1 C7 C6 -119.7(4) . . . . ?
Cd1 O7 C28 O6 -6.9(3) 1_354 . . . ?
Cd1 O7 C28 C25 168.7(2) 1_354 . . . ?
Cd1 O6 C28 O7 6.8(3) 1_354 . . . ?
Cd1 O6 C28 C25 -168.9(2) 1_354 . . . ?
O7 C28 C25 C24 -2.4(4) . . . . ?
O6 C28 C25 C24 173.4(3) . . . . ?
O7 C28 C25 C26 -178.2(3) . . . . ?
O6 C28 C25 C26 -2.4(4) . . . . ?
O1 C11 C12 C13 177.3(3) . . . . ?
O2 C11 C12 C13 -2.8(5) . . . . ?
O1 C11 C12 C17 -3.0(5) . . . . ?
O2 C11 C12 C17 176.9(3) . . . . ?
C10 N2 C9 C8 0.2(4) . . . . ?
Cd1 N2 C9 C8 175.5(3) . . . . ?
N1 C7 C6 C5 -169.8(3) . . . . ?
C1 N4 C3 N3 0.1(4) . . . . ?
Cd1 N4 C3 N3 -171.0(2) 4_765 . . . ?
C2 N3 C3 N4 0.0(4) . . . . ?
C4 N3 C3 N4 179.8(3) . . . . ?
O5 C22 C23 C24 179.8(3) . . . . ?
C27 C22 C23 C24 -1.5(5) . . . . ?
C3 N4 C1 C2 -0.2(4) . . . . ?
Cd1 N4 C1 C2 168.6(2) 4_765 . . . ?
N4 C1 C2 N3 0.1(4) . . . . ?
C3 N3 C2 C1 -0.1(4) . . . . ?
C4 N3 C2 C1 -179.9(3) . . . . ?
O5 C22 C27 C26 179.4(3) . . . . ?
C23 C22 C27 C26 0.5(5) . . . . ?
C15 O3 C18 C19 -178.3(4) . . . . ?
C7 C6 C5 C4 175.3(3) . . . . ?
C17 C12 C13 C14 -1.0(5) . . . . ?
C11 C12 C13 C14 178.7(3) . . . . ?
C19 O4 C20 C21 -162.4(4) . . . . ?
C3 N3 C4 C5 -102.2(4) . . . . ?
C2 N3 C4 C5 77.6(4) . . . . ?
C6 C5 C4 N3 -179.7(3) . . . . ?
C22 C27 C26 C25 1.5(5) . . . . ?
C24 C25 C26 C27 -2.5(5) . . . . ?
C28 C25 C26 C27 173.3(3) . . . . ?
C26 C25 C24 C23 1.6(5) . . . . ?
C28 C25 C24 C23 -174.3(3) . . . . ?
C22 C23 C24 C25 0.4(5) . . . . ?
C15 C16 C17 C12 0.9(7) . . . . ?
C13 C12 C17 C16 0.7(6) . . . . ?
C11 C12 C17 C16 -179.0(4) . . . . ?
C12 C13 C14 C15 -0.4(5) . . . . ?
C9 N2 C10 N1 0.2(4) . . . . ?
Cd1 N2 C10 N1 -175.9(2) . . . . ?
C8 N1 C10 N2 -0.5(4) . . . . ?
C7 N1 C10 N2 178.2(3) . . . . ?
C17 C16 C15 O3 179.4(4) . . . . ?
C17 C16 C15 C14 -2.4(7) . . . . ?
C18 O3 C15 C16 -170.4(4) . . . . ?
C18 O3 C15 C14 11.4(6) . . . . ?
C13 C14 C15 C16 2.1(6) . . . . ?
C13 C14 C15 O3 -179.9(4) . . . . ?
C22 O5 C21 C20 175.0(3) . . . . ?
O4 C20 C21 O5 76.1(4) . . . . ?
N2 C9 C8 N1 -0.5(5) . . . . ?
C10 N1 C8 C9 0.6(4) . . . . ?
C7 N1 C8 C9 -178.1(4) . . . . ?
C20 O4 C19 C18 -145.6(4) . . . . ?
O3 C18 C19 O4 -159.0(4) . . . . ?
